data_4340820
loop_
_publ_author_name
'Tsang, Min Ying'
'Vi\~nas, Clara'
'Teixidor, Francesc'
'Planas, Jos\'e Giner'
'Conde, Nerea'
'SanMartin, Raul'
'Herrero, Mar\'ia Teresa'
'Dom\'inguez, Esther'
'Lled\'os, Agust\'i'
'Vidossich, Pietro'
'Choquesillo-Lazarte, Duane'

_publ_section_title
;
 Synthesis, Structure, and Catalytic Applications for ortho- and
 meta-Carboranyl Based NBN Pincer-Pd Complexes.
;
_journal_issue 17
_journal_name_full 'Inorganic chemistry'
_journal_page_first 9284
_journal_page_last 9295
_journal_paper_doi 10.1021/ic5013999
_journal_volume 53
_journal_year 2014
_chemical_formula_moiety 'C14 H21 B10 Cl N2 O2 Pd, C3 H7 N O'
_chemical_formula_sum 'C17 H28 B10 Cl N3 O3 Pd'
_chemical_formula_weight 572.37
_chemical_name_systematic
;
 ?
;
_space_group_crystal_system monoclinic
_space_group_IT_number 14
_space_group_name_Hall '-P 2ybc'
_space_group_name_H-M_alt 'P 1 21/c 1'
_symmetry_space_group_name_Hall '-P 2ybc'
_symmetry_space_group_name_H-M 'P 1 21/c 1'
_atom_sites_solution_hydrogens geom
_audit_creation_date 2013-08-20
_audit_creation_method
;
  Olex2 1.2
  (compiled Apr 23 2013 17:54:37, GUI svn.r4466)
;
_cell_angle_alpha 90
_cell_angle_beta 96.4690(18)
_cell_angle_gamma 90
_cell_formula_units_Z 4
_cell_length_a 11.0330(5)
_cell_length_b 20.3495(10)
_cell_length_c 11.0094(5)
_cell_measurement_reflns_used 9474
_cell_measurement_temperature 100(2)
_cell_measurement_theta_max 27.53
_cell_measurement_theta_min 2.67
_cell_volume 2456.0(2)
_computing_cell_refinement 'Bruker SAINT'
_computing_data_collection 'Bruker APEX2'
_computing_data_reduction 'Bruker SAINT'
_computing_structure_refinement 'SHELXL-97 (Sheldrick, 2008)'
_computing_structure_solution 'SHELXS-97 (Sheldrick, 2008)'
_diffrn_ambient_temperature 100.0
_diffrn_measured_fraction_theta_full 0.999
_diffrn_measured_fraction_theta_max 0.999
_diffrn_measurement_device_type 'Bruker D8 Venture'
_diffrn_measurement_method '\f and \w scans'
_diffrn_radiation_monochromator multilayer
_diffrn_radiation_source 'fine-focus high brilliance microsource sealed tube'
_diffrn_radiation_type MoK\a
_diffrn_radiation_wavelength 0.71073
_diffrn_reflns_av_unetI/netI 0.0289
_diffrn_reflns_Laue_measured_fraction_full 0.999
_diffrn_reflns_Laue_measured_fraction_max 0.999
_diffrn_reflns_limit_h_max 13
_diffrn_reflns_limit_h_min -13
_diffrn_reflns_limit_k_max 25
_diffrn_reflns_limit_k_min 0
_diffrn_reflns_limit_l_max 13
_diffrn_reflns_limit_l_min 0
_diffrn_reflns_number 5014
_diffrn_reflns_point_group_measured_fraction_full 0.999
_diffrn_reflns_point_group_measured_fraction_max 0.999
_diffrn_reflns_theta_full 25.242
_diffrn_reflns_theta_max 26.371
_diffrn_reflns_theta_min 2.672
_diffrn_standards_number 0
_exptl_absorpt_coefficient_mu 0.891
_exptl_absorpt_correction_T_max 0.745554
_exptl_absorpt_correction_T_min 0.621895
_exptl_absorpt_correction_type multi-scan
_exptl_absorpt_process_details
;
 TWINABS-2012/1 (Bruker,2012) was used for absorption correction.
 
For component 1:
 wR2(int) was 0.1285 before and 0.0463 after correction.
 The Ratio of minimum to maximum transmission not present.
 The \l/2 correction factor is Not present
 
For component 2:
 wR2(int) was 0.1319 before and 0.0655 after correction.
 The Ratio of minimum to maximum transmission not present.
 The \l/2 correction factor is Not present
;
_exptl_crystal_colour yellow
_exptl_crystal_density_diffrn 1.548
_exptl_crystal_description plate
_exptl_crystal_F_000 1152
_exptl_crystal_size_max 0.2
_exptl_crystal_size_mid 0.15
_exptl_crystal_size_min 0.06
_refine_diff_density_max 0.886
_refine_diff_density_min -0.574
_refine_diff_density_rms 0.104
_refine_ls_goodness_of_fit_ref 1.123
_refine_ls_hydrogen_treatment constr
_refine_ls_matrix_type full
_refine_ls_number_parameters 342
_refine_ls_number_reflns 5014
_refine_ls_number_restraints 0
_refine_ls_restrained_S_all 1.123
_refine_ls_R_factor_all 0.0429
_refine_ls_R_factor_gt 0.0334
_refine_ls_shift/su_max 0.001
_refine_ls_shift/su_mean 0.000
_refine_ls_structure_factor_coef Fsqd
_refine_ls_weighting_details 'w=1/[\s^2^(Fo^2^)+(0.0385P)^2^+3.3758P] where P=(Fo^2^+2Fc^2^)/3'
_refine_ls_weighting_scheme calc
_refine_ls_wR_factor_gt 0.0765
_refine_ls_wR_factor_ref 0.0810
_reflns_Friedel_coverage 0.000
_reflns_number_gt 4478
_reflns_number_total 5014
_reflns_threshold_expression 'I > 2\s(I)'
_cod_data_source_file ic5013999_si_002.cif
_cod_data_source_block ivy314
_cod_depositor_comments
;
The following automatic conversions were performed:

'_exptl_absorpt_correction_type' value 'MULTI-SCAN' changed to
'multi-scan' according to
/usr/data/users/saulius/crontab/automatic-downloads/rss-feeds/ACS/lib/dictionaries/cif_core.dic
dictionary named 'cif_core.dic' version 2.4.2 from 2011-04-26.

Automatic conversion script
Id: cif_fix_values 2281 2013-09-26 08:29:07Z andrius 

 Adding full bibliography for 4340818--4340820.cif.
;
_cod_database_code 4340820
_olex2_refinement_description
;
1. Fixed Uiso
 At 1.2 times of:
  All B(H) groups, All C(H) groups, All C(H,H) groups
 At 1.5 times of:
  All C(H,H,H) groups, All O(H) groups
2. Others
 Sof(H13A)=Sof(H21A)=Sof(O14B)=Sof(H14B)=Sof(O22B)=Sof(H22B)=1-FVAR(1)
 Sof(O14A)=Sof(H14A)=Sof(H13)=Sof(O22A)=Sof(H22A)=Sof(H21)=FVAR(1)
3.a Ternary CH refined with riding coordinates:
 C13(H13), C13(H13A), C21(H21), C21(H21A)
3.b Aromatic/amide H refined with riding coordinates:
 C27(H27), C24(H24), C19(H19), C26(H26), C18(H18), C16(H16), C25(H25),
 C17(H17), C30(H30)
3.c Idealised Me refined as rotating group:
 C33(H33A,H33B,H33C), C32(H32A,H32B,H32C)
3.d Idealised tetrahedral OH refined as rotating group:
 O14A(H14A), O22A(H22A), O14B(H14B), O22B(H22B)
3.e Boron cage BH refined with riding coordinates:
 B7(H7), B3(H3), B9(H9), B8(H8), B10(H10), B12(H12), B4(H4), B5(H5), B6(H6)
;
_shelx_estimated_absorpt_t_max 0.948
_shelx_estimated_absorpt_t_min 0.842
_shelx_space_group_comment
;
The symmetry employed for this shelxl refinement is uniquely defined
by the following loop, which should always be used as a source of
symmetry information in preference to the above space-group names.
They are only intended as comments.
;
_shelxl_version_number 2013-3

loop_
_space_group_symop_operation_xyz
'x, y, z'
'-x, y+1/2, -z+1/2'
'-x, -y, -z'
'x, -y-1/2, z-1/2'

loop_
_atom_site_label
_atom_site_type_symbol
_atom_site_fract_x
_atom_site_fract_y
_atom_site_fract_z
_atom_site_U_iso_or_equiv
_atom_site_adp_type
_atom_site_occupancy
_atom_site_site_symmetry_order
_atom_site_calc_flag
_atom_site_refinement_flags_posn
_atom_site_refinement_flags_adp
_atom_site_refinement_flags_occupancy
_atom_site_disorder_assembly
_atom_site_disorder_group
Pd1 Pd -0.02017(2) 0.57610(2) 0.73722(2) 0.01177(8) Uani 1 1 d . . . . .
Cl1 Cl -0.19963(7) 0.63191(4) 0.81314(7) 0.01803(17) Uani 1 1 d . . . . .
N20 N -0.0664(2) 0.48320(13) 0.7977(2) 0.0161(6) Uani 1 1 d . . . . .
N28 N 0.0101(2) 0.65471(12) 0.6226(2) 0.0136(5) Uani 1 1 d . . . . .
O29 O 0.4120(3) 0.72875(13) 0.3387(3) 0.0346(7) Uani 1 1 d . . . . .
C27 C -0.0943(3) 0.67513(15) 0.5579(3) 0.0168(7) Uani 1 1 d . . . . .
H27 H -0.1695 0.6590 0.5802 0.020 Uiso 1 1 calc R U . . .
O14A O 0.2005(3) 0.38432(17) 0.9164(3) 0.0234(9) Uani 0.731(5) 1 d . . P A 1
H14A H 0.2001 0.3799 0.9922 0.035 Uiso 0.731(5) 1 calc R U P A 1
C13 C 0.1403(3) 0.44305(16) 0.8781(3) 0.0179(7) Uani 1 1 d . . . . .
H13 H 0.1460 0.4731 0.9504 0.022 Uiso 0.731(5) 1 calc R U P A 1
H13A H 0.1781 0.3990 0.8961 0.022 Uiso 0.269(5) 1 calc R U P A 2
N31 N 0.5223(3) 0.75190(17) 0.5213(3) 0.0264(7) Uani 1 1 d . . . . .
C15 C 0.0056(3) 0.43205(16) 0.8378(3) 0.0197(7) Uani 1 1 d . . . . .
C24 C 0.1186(3) 0.72100(16) 0.4914(3) 0.0206(7) Uani 1 1 d . . . . .
H24 H 0.1945 0.7359 0.4689 0.025 Uiso 1 1 calc R U . . .
O22A O 0.2327(3) 0.69016(15) 0.7805(3) 0.0215(8) Uani 0.731(5) 1 d . . P A 1
H22A H 0.2977 0.7112 0.7986 0.032 Uiso 0.731(5) 1 calc R U P A 1
C19 C -0.1872(3) 0.47209(17) 0.7710(3) 0.0204(7) Uani 1 1 d . . . . .
H19 H -0.2387 0.5083 0.7472 0.025 Uiso 1 1 calc R U . . .
C26 C -0.0972(3) 0.71855(16) 0.4605(3) 0.0207(7) Uani 1 1 d . . . . .
H26 H -0.1729 0.7323 0.4185 0.025 Uiso 1 1 calc R U . . .
C23 C 0.1163(3) 0.67895(15) 0.5900(3) 0.0160(7) Uani 1 1 d . . . . .
C11 C 0.2569(3) 0.58694(15) 0.6750(3) 0.0158(6) Uani 1 1 d . . . . .
C21 C 0.2341(3) 0.66145(16) 0.6673(3) 0.0190(7) Uani 1 1 d . . . . .
H21 H 0.3026 0.6817 0.6281 0.023 Uiso 0.731(5) 1 calc R U P A 1
H21A H 0.2201 0.6744 0.7522 0.023 Uiso 0.269(5) 1 calc R U P A 2
C1 C 0.2097(3) 0.47591(15) 0.7810(3) 0.0142(6) Uani 1 1 d . . . . .
C18 C -0.2393(3) 0.41058(18) 0.7767(4) 0.0266(8) Uani 1 1 d . . . . .
H18 H -0.3247 0.4048 0.7571 0.032 Uiso 1 1 calc R U . . .
C16 C -0.0419(3) 0.36868(17) 0.8425(3) 0.0248(8) Uani 1 1 d . . . . .
H16 H 0.0106 0.3330 0.8673 0.030 Uiso 1 1 calc R U . . .
C25 C 0.0108(3) 0.74150(16) 0.4252(3) 0.0222(7) Uani 1 1 d . . . . .
H25 H 0.0116 0.7705 0.3577 0.027 Uiso 1 1 calc R U . . .
C17 C -0.1648(4) 0.35768(18) 0.8113(4) 0.0293(9) Uani 1 1 d . . . . .
H17 H -0.1975 0.3146 0.8136 0.035 Uiso 1 1 calc R U . . .
B7 B 0.1968(3) 0.53749(18) 0.5569(3) 0.0138(7) Uani 1 1 d . . . . .
H7 H 0.1419 0.5552 0.4713 0.017 Uiso 1 1 calc R U . . .
B2 B 0.1363(3) 0.53845(17) 0.6999(3) 0.0146(7) Uani 1 1 d . . . . .
B3 B 0.1650(3) 0.46258(17) 0.6281(3) 0.0151(7) Uani 1 1 d . . . . .
H3 H 0.0886 0.4295 0.5909 0.018 Uiso 1 1 calc R U . . .
C30 C 0.4848(3) 0.71378(19) 0.4278(3) 0.0251(8) Uani 1 1 d . . . . .
H30 H 0.5171 0.6705 0.4291 0.030 Uiso 1 1 calc R U . . .
B9 B 0.4244(3) 0.48563(19) 0.6734(4) 0.0208(8) Uani 1 1 d . . . . .
H9 H 0.5193 0.4681 0.6646 0.025 Uiso 1 1 calc R U . . .
B8 B 0.3009(4) 0.47062(19) 0.5563(3) 0.0184(8) Uani 1 1 d . . . . .
H8 H 0.3145 0.4433 0.4705 0.022 Uiso 1 1 calc R U . . .
B10 B 0.3969(3) 0.5616(2) 0.7446(4) 0.0199(8) Uani 1 1 d . . . . .
H10 H 0.4726 0.5951 0.7818 0.024 Uiso 1 1 calc R U . . .
B12 B 0.3568(4) 0.5520(2) 0.5844(4) 0.0202(8) Uani 1 1 d . . . . .
H12 H 0.4064 0.5794 0.5169 0.024 Uiso 1 1 calc R U . . .
B4 B 0.3052(3) 0.43050(19) 0.7003(3) 0.0179(8) Uani 1 1 d . . . . .
H4 H 0.3204 0.3763 0.7105 0.021 Uiso 1 1 calc R U . . .
C33 C 0.6087(4) 0.7284(2) 0.6210(4) 0.0390(11) Uani 1 1 d . . . . .
H33A H 0.6832 0.7550 0.6256 0.059 Uiso 1 1 calc R U . . .
H33B H 0.6287 0.6824 0.6066 0.059 Uiso 1 1 calc R U . . .
H33C H 0.5727 0.7321 0.6981 0.059 Uiso 1 1 calc R U . . .
B5 B 0.3646(3) 0.48659(19) 0.8168(4) 0.0199(8) Uani 1 1 d . . . . .
H5 H 0.4185 0.4693 0.9032 0.024 Uiso 1 1 calc R U . . .
B6 B 0.2614(3) 0.55275(18) 0.8155(3) 0.0165(7) Uani 1 1 d . . . . .
H6 H 0.2481 0.5800 0.9014 0.020 Uiso 1 1 calc R U . . .
C32 C 0.4809(4) 0.8190(2) 0.5304(4) 0.0415(11) Uani 1 1 d . . . . .
H32A H 0.4150 0.8277 0.4650 0.062 Uiso 1 1 calc R U . . .
H32B H 0.5489 0.8491 0.5225 0.062 Uiso 1 1 calc R U . . .
H32C H 0.4508 0.8256 0.6099 0.062 Uiso 1 1 calc R U . . .
O14B O 0.1543(9) 0.4776(4) 0.9817(8) 0.022(2) Uani 0.269(5) 1 d . . P A 2
H14B H 0.1567 0.4520 1.0416 0.033 Uiso 0.269(5) 1 calc R U P A 2
O22B O 0.3273(8) 0.6974(4) 0.6430(9) 0.023(2) Uani 0.269(5) 1 d . . P A 2
H22B H 0.3628 0.7128 0.7083 0.034 Uiso 0.269(5) 1 calc R U P A 2

loop_
_atom_site_aniso_label
_atom_site_aniso_U_11
_atom_site_aniso_U_22
_atom_site_aniso_U_33
_atom_site_aniso_U_23
_atom_site_aniso_U_13
_atom_site_aniso_U_12
Pd1 0.01456(12) 0.00891(11) 0.01199(11) 0.00031(10) 0.00218(9) 0.00191(9)
Cl1 0.0193(4) 0.0172(4) 0.0180(4) -0.0017(3) 0.0041(3) 0.0047(3)
N20 0.0193(13) 0.0139(13) 0.0152(13) 0.0026(11) 0.0020(11) 0.0005(11)
N28 0.0168(13) 0.0105(12) 0.0142(12) -0.0028(10) 0.0051(11) 0.0013(10)
O29 0.0387(16) 0.0303(14) 0.0322(15) 0.0032(13) -0.0074(13) 0.0002(12)
C27 0.0217(17) 0.0110(15) 0.0176(16) -0.0007(13) 0.0027(14) 0.0014(13)
O14A 0.0289(18) 0.0251(19) 0.0161(16) 0.0097(14) 0.0029(15) 0.0144(15)
C13 0.0237(17) 0.0158(15) 0.0146(15) 0.0012(13) 0.0035(14) 0.0087(13)
N31 0.0256(15) 0.0291(16) 0.0239(16) 0.0034(13) -0.0001(13) 0.0104(14)
C15 0.0326(19) 0.0150(16) 0.0129(14) -0.0001(12) 0.0084(15) 0.0028(14)
C24 0.0258(18) 0.0128(15) 0.0248(18) -0.0014(14) 0.0096(15) 0.0001(14)
O22A 0.0221(16) 0.0182(16) 0.0246(17) -0.0086(15) 0.0036(15) -0.0020(13)
C19 0.0214(17) 0.0183(16) 0.0213(17) 0.0044(14) 0.0013(14) 0.0009(14)
C26 0.0283(18) 0.0145(16) 0.0189(16) -0.0005(14) 0.0008(15) 0.0025(14)
C23 0.0224(16) 0.0086(14) 0.0175(16) -0.0036(13) 0.0037(14) 0.0018(12)
C11 0.0146(15) 0.0170(16) 0.0161(15) -0.0024(13) 0.0036(13) 0.0004(12)
C21 0.0198(16) 0.0140(15) 0.0235(17) -0.0049(14) 0.0032(15) -0.0016(13)
C1 0.0160(15) 0.0138(14) 0.0124(14) -0.0009(13) 0.0003(13) 0.0052(12)
C18 0.0231(18) 0.0236(19) 0.032(2) 0.0067(16) -0.0003(16) -0.0025(15)
C16 0.0287(19) 0.0161(16) 0.0289(18) 0.0058(15) 0.0004(16) 0.0055(14)
C25 0.0353(19) 0.0154(16) 0.0163(16) 0.0022(13) 0.0056(16) 0.0025(15)
C17 0.034(2) 0.0168(17) 0.037(2) 0.0077(16) 0.0019(18) -0.0060(15)
B7 0.0158(17) 0.0153(17) 0.0104(15) -0.0032(14) 0.0017(14) 0.0006(14)
B2 0.0196(18) 0.0123(17) 0.0114(16) -0.0022(14) -0.0002(14) -0.0001(14)
B3 0.0228(18) 0.0118(16) 0.0103(16) -0.0037(14) 0.0000(15) 0.0003(14)
C30 0.0246(18) 0.0231(19) 0.0291(19) 0.0056(16) 0.0093(16) 0.0015(15)
B9 0.0174(18) 0.0229(19) 0.0222(19) -0.0031(17) 0.0020(16) 0.0058(15)
B8 0.0206(19) 0.0185(18) 0.0168(18) -0.0037(15) 0.0048(15) 0.0042(15)
B10 0.0131(17) 0.026(2) 0.0198(18) -0.0032(16) -0.0002(15) 0.0029(15)
B12 0.0185(18) 0.0227(19) 0.0201(19) -0.0030(16) 0.0049(16) 0.0035(15)
B4 0.0185(18) 0.0189(18) 0.0166(17) -0.0015(15) 0.0031(15) 0.0077(15)
C33 0.030(2) 0.056(3) 0.030(2) 0.004(2) 0.0003(18) 0.0204(19)
B5 0.0170(18) 0.0222(19) 0.0198(19) -0.0024(16) -0.0002(16) 0.0042(15)
B6 0.0167(17) 0.0172(17) 0.0152(17) -0.0038(15) 0.0006(15) 0.0010(14)
C32 0.052(3) 0.028(2) 0.041(2) -0.0067(19) -0.011(2) 0.014(2)
O14B 0.034(5) 0.017(4) 0.015(4) 0.001(4) 0.001(4) 0.012(4)
O22B 0.019(5) 0.021(5) 0.028(5) -0.001(4) 0.005(4) -0.011(4)

loop_
_atom_type_symbol
_atom_type_description
_atom_type_scat_dispersion_real
_atom_type_scat_dispersion_imag
_atom_type_scat_source
C C 0.0033 0.0016 'International Tables Vol C Tables 4.2.6.8 and 6.1.1.4'
H H 0.0000 0.0000 'International Tables Vol C Tables 4.2.6.8 and 6.1.1.4'
B B 0.0013 0.0007 'International Tables Vol C Tables 4.2.6.8 and 6.1.1.4'
Cl Cl 0.1484 0.1585 'International Tables Vol C Tables 4.2.6.8 and 6.1.1.4'
N N 0.0061 0.0033 'International Tables Vol C Tables 4.2.6.8 and 6.1.1.4'
O O 0.0106 0.0060 'International Tables Vol C Tables 4.2.6.8 and 6.1.1.4'
Pd Pd -0.9988 1.0072 'International Tables Vol C Tables 4.2.6.8 and 6.1.1.4'

loop_
_geom_angle_atom_site_label_1
_geom_angle_atom_site_label_2
_geom_angle_atom_site_label_3
_geom_angle
N20 Pd1 Cl1 94.21(8)
N20 Pd1 N28 161.55(10)
N28 Pd1 Cl1 92.34(7)
B2 Pd1 Cl1 170.98(10)
B2 Pd1 N20 88.03(13)
B2 Pd1 N28 88.18(13)
C15 N20 Pd1 130.2(2)
C19 N20 Pd1 110.7(2)
C19 N20 C15 118.1(3)
C27 N28 Pd1 111.7(2)
C27 N28 C23 117.4(3)
C23 N28 Pd1 129.8(2)
N28 C27 C26 123.2(3)
O14A C13 C15 112.1(3)
O14A C13 C1 108.8(3)
C15 C13 C1 114.1(3)
O14B C13 C15 110.1(5)
O14B C13 C1 110.2(5)
C30 N31 C33 121.2(3)
C30 N31 C32 122.5(3)
C32 N31 C33 116.3(3)
N20 C15 C13 120.1(3)
N20 C15 C16 120.9(3)
C16 C15 C13 119.0(3)
C23 C24 C25 120.5(3)
N20 C19 C18 123.2(3)
C25 C26 C27 119.3(3)
N28 C23 C24 121.7(3)
N28 C23 C21 118.6(3)
C24 C23 C21 119.7(3)
C21 C11 B7 119.3(3)
C21 C11 B2 117.0(3)
C21 C11 B10 116.9(3)
C21 C11 B12 119.1(3)
C21 C11 B6 116.3(3)
B7 C11 B10 114.3(2)
B7 C11 B12 62.4(2)
B2 C11 B7 62.6(2)
B2 C11 B10 115.6(3)
B2 C11 B12 114.6(3)
B12 C11 B10 62.2(2)
B6 C11 B7 114.9(2)
B6 C11 B2 63.7(2)
B6 C11 B10 62.5(2)
B6 C11 B12 113.9(3)
O22A C21 C23 108.2(3)
O22A C21 C11 112.7(3)
C23 C21 C11 112.8(3)
O22B C21 C23 113.4(5)
O22B C21 C11 115.7(5)
C13 C1 B2 116.4(2)
C13 C1 B3 120.1(3)
C13 C1 B4 120.5(3)
C13 C1 B5 117.0(3)
C13 C1 B6 115.3(3)
B2 C1 B3 62.5(2)
B2 C1 B4 114.3(3)
B2 C1 B5 115.2(3)
B3 C1 B4 62.3(2)
B3 C1 B5 114.3(3)
B4 C1 B5 62.4(2)
B6 C1 B2 63.7(2)
B6 C1 B3 114.6(3)
B6 C1 B4 113.6(3)
B6 C1 B5 62.1(2)
C19 C18 C17 118.7(3)
C17 C16 C15 120.2(3)
C26 C25 C24 117.9(3)
C16 C17 C18 118.7(3)
C11 B7 B2 58.29(19)
C11 B7 B3 104.4(2)
C11 B7 B8 104.8(2)
C11 B7 B12 58.9(2)
B2 B7 B8 108.5(3)
B2 B7 B12 108.1(3)
B3 B7 B2 60.2(2)
B3 B7 B8 60.2(2)
B3 B7 B12 108.0(3)
B8 B7 B12 60.0(2)
C11 B2 Pd1 121.7(2)
C11 B2 C1 100.6(2)
C11 B2 B7 59.1(2)
C11 B2 B3 104.5(3)
C11 B2 B6 57.8(2)
C1 B2 Pd1 123.7(2)
C1 B2 B7 104.6(2)
C1 B2 B3 59.18(19)
C1 B2 B6 57.84(19)
B7 B2 Pd1 127.8(2)
B7 B2 B3 59.6(2)
B7 B2 B6 107.1(3)
B3 B2 Pd1 129.3(2)
B3 B2 B6 107.2(3)
B6 B2 Pd1 114.3(2)
C1 B3 B7 104.4(2)
C1 B3 B2 58.28(19)
C1 B3 B8 104.9(3)
C1 B3 B4 58.86(19)
B7 B3 B2 60.2(2)
B7 B3 B8 60.3(2)
B7 B3 B4 107.9(3)
B2 B3 B8 108.6(3)
B2 B3 B4 108.0(3)
B8 B3 B4 59.9(2)
O29 C30 N31 126.5(4)
B10 B9 B8 108.1(3)
B10 B9 B12 60.0(2)
B10 B9 B4 108.0(3)
B10 B9 B5 60.0(2)
B12 B9 B8 59.8(2)
B4 B9 B8 59.7(2)
B4 B9 B12 107.3(3)
B4 B9 B5 60.3(2)
B5 B9 B8 108.2(3)
B5 B9 B12 107.8(3)
B7 B8 B9 107.8(3)
B7 B8 B12 60.0(2)
B3 B8 B7 59.5(2)
B3 B8 B9 107.9(3)
B3 B8 B12 107.5(3)
B12 B8 B9 59.8(2)
B4 B8 B7 107.5(2)
B4 B8 B3 60.1(2)
B4 B8 B9 59.7(2)
B4 B8 B12 107.3(3)
C11 B10 B9 104.7(3)
C11 B10 B12 58.8(2)
C11 B10 B5 104.0(3)
C11 B10 B6 57.9(2)
B9 B10 B12 60.2(2)
B9 B10 B5 60.1(2)
B5 B10 B12 108.0(3)
B6 B10 B9 107.5(3)
B6 B10 B12 107.3(3)
B6 B10 B5 59.6(2)
C11 B12 B7 58.7(2)
C11 B12 B9 104.5(3)
C11 B12 B8 104.7(3)
C11 B12 B10 58.9(2)
B7 B12 B9 108.3(3)
B7 B12 B8 60.0(2)
B9 B12 B8 60.4(2)
B10 B12 B7 108.5(3)
B10 B12 B9 59.8(2)
B10 B12 B8 108.5(3)
C1 B4 B3 58.83(19)
C1 B4 B9 104.8(3)
C1 B4 B8 104.9(2)
C1 B4 B5 58.8(2)
B3 B4 B5 108.4(3)
B9 B4 B3 108.4(3)
B9 B4 B8 60.5(2)
B9 B4 B5 59.9(2)
B8 B4 B3 60.0(2)
B8 B4 B5 108.5(3)
C1 B5 B9 104.6(3)
C1 B5 B10 104.4(3)
C1 B5 B4 58.7(2)
C1 B5 B6 58.09(19)
B9 B5 B4 59.9(2)
B10 B5 B9 59.9(2)
B10 B5 B4 107.7(3)
B6 B5 B9 107.7(3)
B6 B5 B10 60.1(2)
B6 B5 B4 107.3(3)
C11 B6 C1 101.6(2)
C11 B6 B2 58.5(2)
C11 B6 B10 59.6(2)
C11 B6 B5 105.9(3)
C1 B6 B2 58.51(19)
C1 B6 B10 106.0(3)
C1 B6 B5 59.8(2)
B10 B6 B2 108.9(3)
B5 B6 B2 109.1(3)
B5 B6 B10 60.4(2)

loop_
_geom_bond_atom_site_label_1
_geom_bond_atom_site_label_2
_geom_bond_distance
Pd1 Cl1 2.5063(8)
Pd1 N20 2.087(3)
Pd1 N28 2.088(3)
Pd1 B2 1.974(4)
N20 C15 1.353(4)
N20 C19 1.351(4)
N28 C27 1.350(4)
N28 C23 1.356(4)
O29 C30 1.234(4)
C27 C26 1.387(5)
O14A C13 1.409(4)
C13 C15 1.519(5)
C13 C1 1.536(5)
C13 O14B 1.334(9)
N31 C30 1.317(5)
N31 C33 1.452(5)
N31 C32 1.447(5)
C15 C16 1.395(5)
C24 C23 1.385(5)
C24 C25 1.386(5)
O22A C21 1.378(5)
C19 C18 1.382(5)
C26 C25 1.376(5)
C23 C21 1.514(5)
C11 C21 1.538(4)
C11 B7 1.718(5)
C11 B2 1.704(5)
C11 B10 1.723(5)
C11 B12 1.721(5)
C11 B6 1.691(5)
C21 O22B 1.314(9)
C1 B2 1.706(5)
C1 B3 1.722(5)
C1 B4 1.722(5)
C1 B5 1.724(5)
C1 B6 1.693(5)
C18 C17 1.382(5)
C16 C17 1.378(5)
B7 B2 1.778(5)
B7 B3 1.767(5)
B7 B8 1.781(5)
B7 B12 1.782(5)
B2 B3 1.779(5)
B2 B6 1.792(5)
B3 B8 1.780(5)
B3 B4 1.782(5)
B9 B8 1.793(5)
B9 B10 1.776(5)
B9 B12 1.782(6)
B9 B4 1.779(5)
B9 B5 1.780(5)
B8 B12 1.782(6)
B8 B4 1.779(5)
B10 B12 1.780(6)
B10 B5 1.777(6)
B10 B6 1.772(5)
B4 B5 1.786(5)
B5 B6 1.762(5)

loop_
_geom_hbond_atom_site_label_D
_geom_hbond_atom_site_label_H
_geom_hbond_atom_site_label_A
_geom_hbond_distance_DH
_geom_hbond_distance_HA
_geom_hbond_distance_DA
_geom_hbond_angle_DHA
_geom_hbond_site_symmetry_A
O22A H22A O29 0.84 1.78 2.601(4) 166.8 4_576
O22B H22B O29 0.84 1.90 2.705(9) 161.6 4_576
